data_4115659
loop_
_publ_author_name
'Miriam V. Bennett'
'Laurance G. Beauvais'
'Matthew P. Shores'
'Jeffrey R. Long'

_publ_contact_author
;
        Jeffrey R. Long
        Department of Chemistry
        University of California, Berkeley
        United States of America
;
_publ_contact_author_email jlong@cchem.berkeley.edu
_publ_contact_author_fax '510 643-3832'
_publ_contact_author_phone '510 642-0860'
_publ_section_title
;
 Expanded Prussian Blue Analogues Incorporating [Re6Se8(CN)6]3-/4-
 Clusters: Adjusting Porosity via Charge Balance
;
_journal_name_full 'Journal of the American Chemical Society'
_journal_page_first 8022
_journal_page_last 8032
_journal_paper_doi 10.1021/ja0110473
_journal_volume 123
_journal_year 2001
_chemical_compound_source synthetic
_chemical_formula_structural H[Fe(H2O)2][Re6Se8(CN)6]
_chemical_formula_sum 'C6 H9 Fe N6 O4 Re6 Se8'
_chemical_formula_weight 2033.92
_chemical_name_systematic
; 
 ? 
;
_space_group_IT_number 152
_symmetry_cell_setting trigonal
_symmetry_space_group_name_Hall 'P 31 2"'
_symmetry_space_group_name_H-M 'P 31 2 1'
_atom_sites_solution_hydrogens geom
_atom_sites_solution_primary direct
_atom_sites_solution_secondary difmap
_audit_creation_method SHELXL
_cell_angle_alpha 90.00
_cell_angle_beta 90.00
_cell_angle_gamma 120.00
_cell_formula_units_Z 3
_cell_length_a 12.7255(10)
_cell_length_b 12.7255(10)
_cell_length_c 13.6945(15)
_cell_measurement_temperature 157(2)
_cell_volume 1920.6(3)
_computing_cell_refinement 'Bruker SAINT'
_computing_data_collection 'Bruker SMART'
_computing_data_reduction 'Bruker SAINT'
_computing_molecular_graphics 'Bruker SHELXTL'
_computing_publication_material 'Bruker SHELXTL'
_computing_structure_refinement 'SHELXL-93 (Sheldrick, 1993)'
_computing_structure_solution 'SHELXS-86 (Sheldrick, 1990)'
_diffrn_ambient_temperature 157(2)
_diffrn_radiation_monochromator graphite
_diffrn_radiation_source 'fine-focus sealed tube'
_diffrn_radiation_type MoK\a
_diffrn_radiation_wavelength 0.71073
_diffrn_reflns_av_R_equivalents 0.0789
_diffrn_reflns_av_sigmaI/netI 0.1294
_diffrn_reflns_limit_h_max 15
_diffrn_reflns_limit_h_min -11
_diffrn_reflns_limit_k_max 15
_diffrn_reflns_limit_k_min -14
_diffrn_reflns_limit_l_max 11
_diffrn_reflns_limit_l_min -16
_diffrn_reflns_number 8657
_diffrn_reflns_theta_max 25.59
_diffrn_reflns_theta_min 1.85
_exptl_absorpt_coefficient_mu 40.190
_exptl_absorpt_correction_type multi-scan
_exptl_absorpt_process_details 'Blessing, Acta Cryst. (1995) A51 33-38'
_exptl_crystal_colour black
_exptl_crystal_density_diffrn 5.276
_exptl_crystal_description 'rectangular block'
_exptl_crystal_F_000 2601
_exptl_crystal_size_max 0.04
_exptl_crystal_size_mid 0.04
_exptl_crystal_size_min 0.02
_refine_diff_density_max 1.646
_refine_diff_density_min -1.412
_refine_diff_density_rms 0.359
_refine_ls_abs_structure_details 'Flack H D (1983), Acta Cryst. A39, 876-881'
_refine_ls_abs_structure_Flack -0.07(3)
_refine_ls_extinction_coef 0.000051(11)
_refine_ls_extinction_expression Fc^*^=kFc[1+0.001xFc^2^\l^3^/sin(2\q)]^-1/4^
_refine_ls_extinction_method SHELXL
_refine_ls_goodness_of_fit_all 0.840
_refine_ls_goodness_of_fit_obs 0.959
_refine_ls_matrix_type full
_refine_ls_number_parameters 103
_refine_ls_number_reflns 2223
_refine_ls_number_restraints 0
_refine_ls_restrained_S_all 0.840
_refine_ls_restrained_S_obs 0.959
_refine_ls_R_factor_all 0.0773
_refine_ls_R_factor_obs 0.0353
_refine_ls_shift/esd_max 0.000
_refine_ls_shift/esd_mean 0.000
_refine_ls_structure_factor_coef Fsqd
_refine_ls_weighting_details 'w=1/[\s^2^(Fo^2^)+(0.0034P)^2^+0.0000P] where P=(Fo^2^+2Fc^2^)/3'
_refine_ls_weighting_scheme calc
_refine_ls_wR_factor_all 0.0518
_refine_ls_wR_factor_obs 0.0470
_reflns_number_observed 1441
_reflns_number_total 2223
_reflns_observed_criterion >2sigma(I)
_cod_data_source_file ja0110473_5.cif
_cod_data_source_block compound8
_cod_depositor_comments
;
The following automatic conversions were performed:

'_refine_ls_weighting_scheme' value 'calc
w=1/[\s^2^(Fo^2^)+(0.0034P)^2^+0.0000P] where P=(Fo^2^+2Fc^2^)/3' was
changed to 'calc'. New tag '_refine_ls_weighting_details' was
created. The value of the new tag was set to
'w=1/[\s^2^(Fo^2^)+(0.0034P)^2^+0.0000P] where P=(Fo^2^+2Fc^2^)/3'.

Automatic conversion script
Id: cif_fix_values 3143 2015-03-26 13:38:13Z robertas 
;
_cod_database_code 4115659

loop_
_symmetry_equiv_pos_as_xyz
'x, y, z'
'-y, x-y, z+1/3'
'-x+y, -x, z+2/3'
'y, x, -z'
'x-y, -y, -z+2/3'
'-x, -x+y, -z+1/3'

loop_
_atom_site_aniso_label
_atom_site_aniso_U_11
_atom_site_aniso_U_22
_atom_site_aniso_U_33
_atom_site_aniso_U_23
_atom_site_aniso_U_13
_atom_site_aniso_U_12
Re1 0.0088(6) 0.0088(6) 0.0153(9) -0.0007(3) 0.0007(3) 0.0031(7)
Re2 0.0094(6) 0.0094(6) 0.0143(9) -0.0009(4) 0.0009(4) 0.0033(7)
Re3 0.0110(5) 0.0127(6) 0.0106(5) -0.0006(5) 0.0004(4) 0.0058(5)
Re4 0.0107(5) 0.0102(6) 0.0116(5) -0.0007(6) -0.0003(6) 0.0053(5)
Se1 0.0124(13) 0.014(2) 0.0150(13) 0.0015(13) 0.0043(10) 0.0038(12)
Se2 0.0105(14) 0.0156(14) 0.0141(14) 0.0013(11) 0.0029(12) 0.0037(11)
Se3 0.0175(15) 0.0126(14) 0.018(2) 0.0015(12) 0.0026(13) 0.0082(13)
Se4 0.0126(14) 0.0193(15) 0.0151(15) -0.0021(12) -0.0022(12) 0.0088(13)
Fe 0.010(2) 0.007(2) 0.007(2) 0.0006(10) 0.001(2) 0.0052(12)

loop_
_atom_site_label
_atom_site_type_symbol
_atom_site_fract_x
_atom_site_fract_y
_atom_site_fract_z
_atom_site_U_iso_or_equiv
_atom_site_thermal_displace_type
_atom_site_occupancy
_atom_site_calc_flag
_atom_site_refinement_flags
Re1 Re 0.20468(11) 0.20468(11) 0.0000 0.0116(4) Uani 1 d S
Re2 Re 0.49664(11) 0.49664(11) 0.0000 0.0117(4) Uani 1 d S
Re3 Re 0.37427(9) 0.32812(10) 0.13105(6) 0.0115(2) Uani 1 d .
Re4 Re 0.26829(9) 0.43177(9) 0.03736(7) 0.0108(2) Uani 1 d .
Se1 Se 0.5467(2) 0.4338(3) -0.1598(2) 0.0152(6) Uani 1 d .
Se2 Se 0.1559(2) 0.2655(2) 0.1610(2) 0.0146(6) Uani 1 d .
Se3 Se 0.3101(2) 0.1108(2) 0.0905(2) 0.0156(6) Uani 1 d .
Se4 Se 0.5914(2) 0.3904(2) 0.0889(2) 0.0153(6) Uani 1 d .
Fe Fe 0.0000 0.6162(3) 0.1667 0.0080(11) Uani 1 d S
C1 C 0.0421(29) 0.0421(29) 0.0000 0.028(10) Uiso 1 d S
N1 N -0.0534(24) -0.0534(24) 0.0000 0.032(8) Uiso 1 d S
C2 C 0.6634(32) 0.6634(32) 0.0000 0.038(12) Uiso 1 d S
N2 N 0.7500(21) 0.7500(21) 0.0000 0.015(7) Uiso 1 d S
C3 C 0.4040(19) 0.3269(18) 0.2777(14) 0.015(6) Uiso 1 d .
N3 N -0.0818(14) 0.5872(14) 0.0301(12) 0.015(5) Uiso 1 d .
C4 C 0.1744(21) 0.5195(21) 0.0833(14) 0.015(5) Uiso 1 d .
N4 N 0.1130(16) 0.5612(14) 0.1124(11) 0.010(4) Uiso 1 d .
O1 O 0.1196(12) 0.7962(11) 0.1220(10) 0.019(4) Uiso 1 d .
O2 O 0.3017(14) 0.8295(15) 0.0058(13) 0.047(5) Uiso 1 d .

loop_
_atom_type_symbol
_atom_type_description
_atom_type_scat_dispersion_real
_atom_type_scat_dispersion_imag
_atom_type_scat_source
C C 0.0033 0.0016 'International Tables Vol C Tables 4.2.6.8 and 6.1.1.4'
H H 0.0000 0.0000 'International Tables Vol C Tables 4.2.6.8 and 6.1.1.4'
N N 0.0061 0.0033 'International Tables Vol C Tables 4.2.6.8 and 6.1.1.4'
O O 0.0106 0.0060 'International Tables Vol C Tables 4.2.6.8 and 6.1.1.4'
Fe Fe 0.3463 0.8444 'International Tables Vol C Tables 4.2.6.8 and 6.1.1.4'
Se Se -0.0929 2.2259 'International Tables Vol C Tables 4.2.6.8 and 6.1.1.4'
Re Re -1.0185 7.2310 'International Tables Vol C Tables 4.2.6.8 and 6.1.1.4'

loop_
_geom_angle_atom_site_label_1
_geom_angle_atom_site_label_2
_geom_angle_atom_site_label_3
_geom_angle
_geom_angle_site_symmetry_1
_geom_angle_site_symmetry_3
C1 Re1 Se2 91.74(6) . .
C1 Re1 Se2 91.74(6) . 4
Se2 Re1 Se2 176.53(13) . 4
C1 Re1 Se3 91.66(7) . .
Se2 Re1 Se3 89.24(8) . .
Se2 Re1 Se3 90.66(8) 4 .
C1 Re1 Se3 91.66(7) . 4
Se2 Re1 Se3 90.66(8) . 4
Se2 Re1 Se3 89.24(8) 4 4
Se3 Re1 Se3 176.68(13) . 4
C1 Re1 Re4 134.64(3) . .
Se2 Re1 Re4 58.64(6) . .
Se2 Re1 Re4 118.54(7) 4 .
Se3 Re1 Re4 118.69(7) . .
Se3 Re1 Re4 58.61(6) 4 .
C1 Re1 Re4 134.64(3) . 4
Se2 Re1 Re4 118.54(7) . 4
Se2 Re1 Re4 58.64(6) 4 4
Se3 Re1 Re4 58.61(6) . 4
Se3 Re1 Re4 118.69(7) 4 4
Re4 Re1 Re4 90.72(6) . 4
C1 Re1 Re3 134.99(3) . .
Se2 Re1 Re3 58.31(6) . .
Se2 Re1 Re3 118.85(7) 4 .
Se3 Re1 Re3 58.49(6) . .
Se3 Re1 Re3 118.79(8) 4 .
Re4 Re1 Re3 60.20(4) . .
Re4 Re1 Re3 60.23(4) 4 .
C1 Re1 Re3 134.99(3) . 4
Se2 Re1 Re3 118.85(7) . 4
Se2 Re1 Re3 58.31(6) 4 4
Se3 Re1 Re3 118.79(8) . 4
Se3 Re1 Re3 58.49(6) 4 4
Re4 Re1 Re3 60.23(4) . 4
Re4 Re1 Re3 60.20(4) 4 4
Re3 Re1 Re3 90.03(6) . 4
C2 Re2 Se1 91.84(7) . 4
C2 Re2 Se1 91.84(7) . .
Se1 Re2 Se1 176.32(13) 4 .
C2 Re2 Se4 91.66(7) . .
Se1 Re2 Se4 90.79(8) 4 .
Se1 Re2 Se4 89.11(8) . .
C2 Re2 Se4 91.66(7) . 4
Se1 Re2 Se4 89.11(8) 4 4
Se1 Re2 Se4 90.79(8) . 4
Se4 Re2 Se4 176.68(13) . 4
C2 Re2 Re3 134.78(3) . .
Se1 Re2 Re3 58.65(6) 4 .
Se1 Re2 Re3 118.36(8) . .
Se4 Re2 Re3 58.75(6) . .
Se4 Re2 Re3 118.55(7) 4 .
C2 Re2 Re3 134.78(3) . 4
Se1 Re2 Re3 118.36(8) 4 4
Se1 Re2 Re3 58.65(6) . 4
Se4 Re2 Re3 118.55(7) . 4
Se4 Re2 Re3 58.75(6) 4 4
Re3 Re2 Re3 90.45(6) . 4
C2 Re2 Re4 134.89(3) . .
Se1 Re2 Re4 58.15(7) 4 .
Se1 Re2 Re4 118.83(7) . .
Se4 Re2 Re4 118.91(7) . .
Se4 Re2 Re4 58.38(6) 4 .
Re3 Re2 Re4 60.18(3) . .
Re3 Re2 Re4 60.21(4) 4 .
C2 Re2 Re4 134.89(3) . 4
Se1 Re2 Re4 118.83(7) 4 4
Se1 Re2 Re4 58.15(7) . 4
Se4 Re2 Re4 58.38(6) . 4
Se4 Re2 Re4 118.91(7) 4 4
Re3 Re2 Re4 60.21(4) . 4
Re3 Re2 Re4 60.18(3) 4 4
Re4 Re2 Re4 90.22(6) . 4
C3 Re3 Se2 91.0(6) . .
C3 Re3 Se1 84.3(5) . 4
Se2 Re3 Se1 89.94(9) . 4
C3 Re3 Se3 99.6(5) . .
Se2 Re3 Se3 89.30(8) . .
Se1 Re3 Se3 175.99(9) 4 .
C3 Re3 Se4 92.8(6) . .
Se2 Re3 Se4 176.22(9) . .
Se1 Re3 Se4 90.65(9) 4 .
Se3 Re3 Se4 89.86(8) . .
C3 Re3 Re2 129.8(6) . .
Se2 Re3 Re2 118.73(7) . .
Se1 Re3 Re2 58.51(6) 4 .
Se3 Re3 Re2 118.63(7) . .
Se4 Re3 Re2 58.66(6) . .
C3 Re3 Re1 139.7(6) . .
Se2 Re3 Re1 58.42(6) . .
Se1 Re3 Re1 117.91(7) 4 .
Se3 Re3 Re1 58.48(6) . .
Se4 Re3 Re1 118.12(7) . .
Re2 Re3 Re1 89.76(4) . .
C3 Re3 Re4 128.6(5) . .
Se2 Re3 Re4 58.54(6) . .
Se1 Re3 Re4 58.12(7) 4 .
Se3 Re3 Re4 118.29(7) . .
Se4 Re3 Re4 118.85(7) . .
Re2 Re3 Re4 60.21(3) . .
Re1 Re3 Re4 59.80(3) . .
C3 Re3 Re4 140.8(5) . 4
Se2 Re3 Re4 118.21(7) . 4
Se1 Re3 Re4 118.68(7) 4 4
Se3 Re3 Re4 58.45(7) . 4
Se4 Re3 Re4 58.35(6) . 4
Re2 Re3 Re4 60.19(3) . 4
Re1 Re3 Re4 59.79(3) . 4
Re4 Re3 Re4 90.23(4) . 4
C4 Re4 Se1 91.4(6) . 4
C4 Re4 Se2 90.6(6) . .
Se1 Re4 Se2 89.95(8) 4 .
C4 Re4 Se4 93.6(6) . 4
Se1 Re4 Se4 89.36(8) 4 4
Se2 Re4 Se4 175.81(9) . 4
C4 Re4 Se3 92.6(6) . 4
Se1 Re4 Se3 175.95(10) 4 4
Se2 Re4 Se3 90.44(8) . 4
Se4 Re4 Se3 89.95(7) 4 4
C4 Re4 Re1 134.3(7) . .
Se1 Re4 Re1 118.51(7) 4 .
Se2 Re4 Re1 58.37(6) . .
Se4 Re4 Re1 118.55(7) 4 .
Se3 Re4 Re1 58.53(6) 4 .
C4 Re4 Re3 133.5(5) . .
Se1 Re4 Re3 58.53(7) 4 .
Se2 Re4 Re3 58.16(6) . .
Se4 Re4 Re3 118.14(7) 4 .
Se3 Re4 Re3 118.50(8) 4 .
Re1 Re4 Re3 60.00(3) . .
C4 Re4 Re2 136.2(7) . .
Se1 Re4 Re2 58.43(7) 4 .
Se2 Re4 Re2 117.75(6) . .
Se4 Re4 Re2 58.53(6) 4 .
Se3 Re4 Re2 117.96(7) 4 .
Re1 Re4 Re2 89.53(4) . .
Re3 Re4 Re2 59.61(3) . .
C4 Re4 Re3 136.7(5) . 4
Se1 Re4 Re3 118.02(8) 4 4
Se2 Re4 Re3 118.33(7) . 4
Se4 Re4 Re3 58.58(6) 4 4
Se3 Re4 Re3 58.38(6) 4 4
Re1 Re4 Re3 59.98(3) . 4
Re3 Re4 Re3 89.77(4) . 4
Re2 Re4 Re3 59.60(3) . 4
Re4 Se1 Re2 63.42(6) 4 .
Re4 Se1 Re3 63.34(5) 4 4
Re2 Se1 Re3 62.84(6) . 4
Re3 Se2 Re1 63.27(7) . .
Re3 Se2 Re4 63.31(6) . .
Re1 Se2 Re4 62.98(7) . .
Re1 Se3 Re3 63.02(6) . .
Re1 Se3 Re4 62.86(7) . 4
Re3 Se3 Re4 63.17(6) . 4
Re4 Se4 Re2 63.09(7) 4 .
Re4 Se4 Re3 63.08(6) 4 .
Re2 Se4 Re3 62.59(7) . .
N4 Fe N4 91.2(9) 6 .
N4 Fe N3 89.3(7) 6 6
N4 Fe N3 96.6(6) . 6
N4 Fe N3 96.6(6) 6 .
N4 Fe N3 89.3(7) . .
N3 Fe N3 171.6(9) 6 .
N4 Fe O1 91.0(6) 6 6
N4 Fe O1 175.4(6) . 6
N3 Fe O1 87.5(6) 6 6
N3 Fe O1 86.4(6) . 6
N4 Fe O1 175.4(6) 6 .
N4 Fe O1 91.0(6) . .
N3 Fe O1 86.4(6) 6 .
N3 Fe O1 87.5(6) . .
O1 Fe O1 87.0(7) 6 .
N1 C1 Re1 180.0(62) . .
N2 C2 Re2 180.0(71) . .
N3 C3 Re3 172.8(17) 2_665 .
C3 N3 Fe 151.9(16) 3_564 .
N4 C4 Re4 174.8(20) . .
C4 N4 Fe 174.8(18) . .

loop_
_geom_bond_atom_site_label_1
_geom_bond_atom_site_label_2
_geom_bond_distance
_geom_bond_site_symmetry_2
Re1 C1 2.07(4) .
Re1 Se2 2.516(2) .
Re1 Se2 2.516(2) 4
Re1 Se3 2.523(2) .
Re1 Se3 2.523(2) 4
Re1 Re4 2.6322(14) .
Re1 Re4 2.6323(14) 4
Re1 Re3 2.6374(13) .
Re1 Re3 2.6374(13) 4
Re2 C2 2.12(4) .
Re2 Se1 2.518(2) 4
Re2 Se1 2.518(2) .
Re2 Se4 2.528(2) .
Re2 Se4 2.528(2) 4
Re2 Re3 2.6277(14) .
Re2 Re3 2.6278(14) 4
Re2 Re4 2.6435(13) .
Re2 Re4 2.6436(13) 4
Re3 C3 2.05(2) .
Re3 Se2 2.513(3) .
Re3 Se1 2.522(2) 4
Re3 Se3 2.523(3) .
Re3 Se4 2.531(3) .
Re3 Re4 2.6427(12) .
Re3 Re4 2.6440(13) 4
Re4 C4 2.10(2) .
Re4 Se1 2.511(3) 4
Re4 Se2 2.523(3) .
Re4 Se4 2.524(3) 4
Re4 Se3 2.525(3) 4
Re4 Re3 2.6440(13) 4
Se1 Re4 2.511(3) 4
Se1 Re3 2.522(2) 4
Se3 Re4 2.525(3) 4
Se4 Re4 2.524(3) 4
Fe N4 2.03(2) 6
Fe N4 2.03(2) .
Fe N3 2.08(2) 6
Fe N3 2.08(2) .
Fe O1 2.110(13) 6
Fe O1 2.110(13) .
C1 N1 1.22(4) .
C2 N2 1.10(4) .
C3 N3 1.18(2) 2_665
N3 C3 1.18(2) 3_564
C4 N4 1.21(2) .
